data_7211657
loop_
_publ_author_name
'Li, Cheng-Peng'
'Yu, Qian'
'Zhang, Zhi-Hui'
'Du, Miao'

_publ_section_title
;
 Multifarious ZnII and CdII coordination frameworks constructed by a
 versatile trans-1-(2-pyridyl)-2-(4-pyridyl)ethylene tecton and various
 benzenedicarboxyl ligands
;
_journal_issue 3
_journal_name_full CrystEngComm
_journal_page_first 834
_journal_paper_doi 10.1039/b912001g
_journal_volume 12
_journal_year 2010
_chemical_formula_sum 'C20 H18 Cd N2 O6'
_chemical_formula_weight 494.76
_chemical_name_systematic
;
?
;
_space_group_IT_number 15
_symmetry_cell_setting monoclinic
_symmetry_space_group_name_Hall '-C 2yc'
_symmetry_space_group_name_H-M 'C 1 2/c 1'
_atom_sites_solution_hydrogens geom
_atom_sites_solution_primary direct
_atom_sites_solution_secondary difmap
_audit_creation_method SHELXL-97
_cell_angle_alpha 90.00
_cell_angle_beta 105.997(2)
_cell_angle_gamma 90.00
_cell_formula_units_Z 8
_cell_length_a 20.681(4)
_cell_length_b 17.603(3)
_cell_length_c 12.788(2)
_cell_measurement_reflns_used 3422
_cell_measurement_temperature 294(2)
_cell_measurement_theta_max 25.25
_cell_measurement_theta_min 2.31
_cell_volume 4475.2(14)
_computing_cell_refinement 'Bruker APEX II'
_computing_data_collection 'Bruker APEX II'
_computing_data_reduction 'Bruker SAINT'
_computing_molecular_graphics 'Bruker SHELXTL'
_computing_publication_material 'Bruker SHELXTL'
_computing_structure_refinement 'SHELXL-97 (Sheldrick, 1997)'
_computing_structure_solution 'SHELXS-97 (Sheldrick, 1990)'
_diffrn_ambient_temperature 294(2)
_diffrn_measured_fraction_theta_full 0.970
_diffrn_measured_fraction_theta_max 0.970
_diffrn_measurement_device_type 'CCD area detector'
_diffrn_measurement_method 'phi and omega scans'
_diffrn_radiation_monochromator graphite
_diffrn_radiation_source 'fine-focus sealed tube'
_diffrn_radiation_type MoK\a
_diffrn_radiation_wavelength 0.71073
_diffrn_reflns_av_R_equivalents 0.0349
_diffrn_reflns_av_sigmaI/netI 0.0430
_diffrn_reflns_limit_h_max 22
_diffrn_reflns_limit_h_min -24
_diffrn_reflns_limit_k_max 18
_diffrn_reflns_limit_k_min -20
_diffrn_reflns_limit_l_max 15
_diffrn_reflns_limit_l_min -15
_diffrn_reflns_number 11618
_diffrn_reflns_theta_full 25.01
_diffrn_reflns_theta_max 25.01
_diffrn_reflns_theta_min 3.23
_exptl_absorpt_coefficient_mu 1.011
_exptl_absorpt_correction_T_max 1.000000
_exptl_absorpt_correction_T_min 0.654308
_exptl_absorpt_correction_type multi-scan
_exptl_absorpt_process_details SADABS
_exptl_crystal_colour COLORLESS
_exptl_crystal_density_diffrn 1.469
_exptl_crystal_density_meas ?
_exptl_crystal_density_method 'not measured'
_exptl_crystal_description BLOCK
_exptl_crystal_F_000 1984
_exptl_crystal_size_max 0.24
_exptl_crystal_size_mid 0.23
_exptl_crystal_size_min 0.17
_refine_diff_density_max 0.979
_refine_diff_density_min -0.474
_refine_diff_density_rms 0.095
_refine_ls_extinction_method none
_refine_ls_goodness_of_fit_ref 1.069
_refine_ls_hydrogen_treatment constr
_refine_ls_matrix_type full
_refine_ls_number_parameters 262
_refine_ls_number_reflns 3836
_refine_ls_number_restraints 0
_refine_ls_restrained_S_all 1.069
_refine_ls_R_factor_all 0.0532
_refine_ls_R_factor_gt 0.0399
_refine_ls_shift/su_max 0.001
_refine_ls_shift/su_mean 0.000
_refine_ls_structure_factor_coef Fsqd
_refine_ls_weighting_details 'calc w=1/[\s^2^(Fo^2^)+(0.0591P)^2^+9.5129P] where P=(Fo^2^+2Fc^2^)/3'
_refine_ls_weighting_scheme calc
_refine_ls_wR_factor_gt 0.1072
_refine_ls_wR_factor_ref 0.1129
_reflns_number_gt 2968
_reflns_number_total 3836
_reflns_threshold_expression >2sigma(I)
_cod_data_source_file b912001g.txt
_cod_data_source_block 6
_cod_depositor_comments
;
The following automatic conversions were performed:

'_symmetry_cell_setting' value 'Monoclinic' changed to 'monoclinic'
according to /home/saulius/struct/CIF-dictionaries/cif_core.dic
dictionary named 'cif_core.dic' version 2.4.2 from
2011-04-26.

'_exptl_absorpt_correction_type' value 'MULTI-SCAN'
changed to 'multi-scan' according to
/home/saulius/struct/CIF-dictionaries/cif_core.dic dictionary named
'cif_core.dic' version 2.4.2 from 2011-04-26.

Automatic conversion script
Id: cif_fix_values 1891 2012-01-12 08:04:46Z andrius 

The following automatic conversions were performed:

'_exptl_crystal_density_meas' value 'NONE' was changed to '?' - the
value is perceived as not measured.

Automatic conversion script
Id: cif_fix_values 3008 2015-01-20 13:52:24Z robertas 
;
_cod_original_cell_volume 4475.0(13)
_cod_original_sg_symbol_H-M C2/c
_cod_database_code 7211657

loop_
_symmetry_equiv_pos_as_xyz
'x, y, z'
'-x, y, -z+1/2'
'x+1/2, y+1/2, z'
'-x+1/2, y+1/2, -z+1/2'
'-x, -y, -z'
'x, -y, z-1/2'
'-x+1/2, -y+1/2, -z'
'x+1/2, -y+1/2, z-1/2'

loop_
_atom_site_label
_atom_site_type_symbol
_atom_site_fract_x
_atom_site_fract_y
_atom_site_fract_z
_atom_site_U_iso_or_equiv
_atom_site_adp_type
_atom_site_occupancy
_atom_site_symmetry_multiplicity
_atom_site_calc_flag
_atom_site_refinement_flags
Cd1 Cd 0.306234(16) 0.366922(17) 0.89066(2) 0.02899(14) Uani 1 1 d .
O1 O 0.20535(19) 0.3677(2) 0.7314(3) 0.0502(9) Uani 1 1 d .
O2 O 0.22766(17) 0.2659(2) 0.8320(3) 0.0462(9) Uani 1 1 d .
O3 O -0.11355(17) 0.2273(2) 0.4656(3) 0.0490(9) Uani 1 1 d .
O4 O -0.07829(18) 0.1107(2) 0.5109(3) 0.0491(9) Uani 1 1 d .
O5 O 0.2708(2) 0.3596(2) 1.0471(3) 0.0515(10) Uani 1 1 d .
H5A H 0.2281 0.3612 1.0288 0.077 Uiso 1 1 d R
H5B H 0.2894 0.3217 1.0848 0.077 Uiso 1 1 d R
N1 N 0.3652(2) 0.3856(2) 0.7567(3) 0.0356(9) Uani 1 1 d .
N2 N 0.2300(2) -0.0060(2) 0.6081(3) 0.0360(9) Uani 1 1 d .
C1 C 0.3713(3) 0.3344(3) 0.6820(4) 0.0373(11) Uani 1 1 d .
C2 C 0.3902(2) 0.4542(3) 0.7513(4) 0.0394(11) Uani 1 1 d .
H2 H 0.3865 0.4895 0.8036 0.047 Uiso 1 1 calc R
C3 C 0.4209(3) 0.4773(3) 0.6752(4) 0.0458(12) Uani 1 1 d .
H3 H 0.4365 0.5268 0.6741 0.055 Uiso 1 1 calc R
C4 C 0.4279(3) 0.4244(3) 0.6000(5) 0.0572(15) Uani 1 1 d .
H4 H 0.4481 0.4377 0.5461 0.069 Uiso 1 1 calc R
C5 C 0.4051(3) 0.3524(3) 0.6048(5) 0.0546(15) Uani 1 1 d .
H5 H 0.4121 0.3155 0.5571 0.066 Uiso 1 1 calc R
C6 C 0.3415(3) 0.2594(3) 0.6874(4) 0.0384(11) Uani 1 1 d .
H6 H 0.3359 0.2446 0.7541 0.046 Uiso 1 1 calc R
C7 C 0.3220(3) 0.2110(3) 0.6053(4) 0.0463(13) Uani 1 1 d .
H7 H 0.3290 0.2257 0.5394 0.056 Uiso 1 1 calc R
C8 C 0.2905(3) 0.1368(3) 0.6081(4) 0.0390(11) Uani 1 1 d .
C9 C 0.2808(3) 0.1047(3) 0.7030(4) 0.0483(13) Uani 1 1 d .
H9 H 0.2936 0.1314 0.7683 0.058 Uiso 1 1 calc R
C10 C 0.2527(3) 0.0346(3) 0.6995(4) 0.0446(12) Uani 1 1 d .
H10 H 0.2490 0.0136 0.7643 0.053 Uiso 1 1 calc R
C11 C 0.2384(3) 0.0252(3) 0.5173(4) 0.0417(12) Uani 1 1 d .
H11 H 0.2226 -0.0011 0.4522 0.050 Uiso 1 1 calc R
C12 C 0.2692(3) 0.0945(3) 0.5156(4) 0.0468(13) Uani 1 1 d .
H12 H 0.2755 0.1126 0.4507 0.056 Uiso 1 1 calc R
C13 C 0.1898(2) 0.3040(3) 0.7546(4) 0.0358(11) Uani 1 1 d .
C14 C 0.1238(2) 0.2696(3) 0.6912(4) 0.0359(11) Uani 1 1 d .
C15 C 0.0790(3) 0.3142(3) 0.6162(5) 0.0501(14) Uani 1 1 d .
H15 H 0.0904 0.3640 0.6044 0.060 Uiso 1 1 calc R
C16 C 0.0167(3) 0.2850(3) 0.5578(5) 0.0500(14) Uani 1 1 d .
H16 H -0.0131 0.3153 0.5070 0.060 Uiso 1 1 calc R
C17 C -0.0009(2) 0.2111(3) 0.5755(4) 0.0366(11) Uani 1 1 d .
C18 C -0.0688(3) 0.1807(3) 0.5131(4) 0.0407(12) Uani 1 1 d .
C19 C 0.0451(2) 0.1659(3) 0.6474(4) 0.0399(11) Uani 1 1 d .
H19 H 0.0346 0.1154 0.6566 0.048 Uiso 1 1 calc R
C20 C 0.1068(2) 0.1950(3) 0.7063(4) 0.0419(12) Uani 1 1 d .
H20 H 0.1368 0.1644 0.7561 0.050 Uiso 1 1 calc R
O6 O 0.1390(3) 0.3767(3) 1.0057(5) 0.1030(19) Uani 1 1 d .
H6A H 0.1365 0.4248 1.0088 0.155 Uiso 1 1 d R
H6B H 0.1378 0.3594 0.9432 0.155 Uiso 1 1 d R

loop_
_atom_site_aniso_label
_atom_site_aniso_U_11
_atom_site_aniso_U_22
_atom_site_aniso_U_33
_atom_site_aniso_U_23
_atom_site_aniso_U_13
_atom_site_aniso_U_12
Cd1 0.0238(2) 0.0277(2) 0.0324(2) 0.00162(13) 0.00263(13) 0.00068(13)
O1 0.039(2) 0.042(2) 0.061(2) 0.0012(17) -0.0007(17) -0.0130(16)
O2 0.0314(19) 0.058(2) 0.0405(19) 0.0095(17) -0.0050(15) -0.0118(16)
O3 0.033(2) 0.048(2) 0.056(2) -0.0053(17) -0.0053(17) -0.0040(16)
O4 0.040(2) 0.046(2) 0.052(2) 0.0071(17) -0.0042(17) -0.0116(17)
O5 0.061(3) 0.049(2) 0.047(2) 0.0129(16) 0.0188(19) 0.0053(17)
N1 0.033(2) 0.035(2) 0.039(2) 0.0013(16) 0.0102(17) -0.0055(17)
N2 0.038(2) 0.031(2) 0.034(2) 0.0009(16) 0.0018(17) -0.0035(17)
C1 0.039(3) 0.034(3) 0.040(3) -0.004(2) 0.013(2) -0.002(2)
C2 0.039(3) 0.028(2) 0.050(3) -0.003(2) 0.011(2) -0.010(2)
C3 0.041(3) 0.041(3) 0.055(3) 0.002(2) 0.014(2) -0.013(2)
C4 0.058(4) 0.057(4) 0.066(4) -0.002(3) 0.033(3) -0.021(3)
C5 0.065(4) 0.049(3) 0.059(3) -0.014(3) 0.033(3) -0.017(3)
C6 0.043(3) 0.031(2) 0.046(3) -0.002(2) 0.021(2) -0.004(2)
C7 0.064(4) 0.037(3) 0.043(3) -0.003(2) 0.023(3) -0.011(2)
C8 0.048(3) 0.033(3) 0.039(3) -0.002(2) 0.015(2) -0.004(2)
C9 0.068(4) 0.039(3) 0.043(3) -0.007(2) 0.022(3) -0.015(3)
C10 0.062(4) 0.036(3) 0.038(3) -0.005(2) 0.019(2) -0.011(2)
C11 0.054(3) 0.035(3) 0.030(2) -0.002(2) 0.001(2) -0.009(2)
C12 0.066(4) 0.041(3) 0.032(3) 0.000(2) 0.011(2) -0.011(3)
C13 0.030(3) 0.043(3) 0.034(2) -0.001(2) 0.009(2) -0.003(2)
C14 0.026(2) 0.041(3) 0.038(2) -0.004(2) 0.004(2) -0.004(2)
C15 0.033(3) 0.035(3) 0.069(4) 0.009(2) -0.007(2) -0.003(2)
C16 0.034(3) 0.041(3) 0.062(3) 0.011(2) -0.009(2) -0.002(2)
C17 0.028(3) 0.044(3) 0.035(2) -0.003(2) 0.003(2) -0.008(2)
C18 0.032(3) 0.052(3) 0.034(3) 0.002(2) 0.003(2) -0.004(2)
C19 0.036(3) 0.036(3) 0.044(3) 0.004(2) 0.004(2) -0.012(2)
C20 0.031(3) 0.043(3) 0.042(3) 0.012(2) -0.005(2) 0.000(2)
O6 0.075(4) 0.100(4) 0.126(5) 0.027(3) 0.015(3) 0.006(3)

loop_
_atom_type_symbol
_atom_type_description
_atom_type_scat_dispersion_real
_atom_type_scat_dispersion_imag
_atom_type_scat_source
C C 0.0033 0.0016 'International Tables Vol C Tables 4.2.6.8 and 6.1.1.4'
H H 0.0000 0.0000 'International Tables Vol C Tables 4.2.6.8 and 6.1.1.4'
N N 0.0061 0.0033 'International Tables Vol C Tables 4.2.6.8 and 6.1.1.4'
O O 0.0106 0.0060 'International Tables Vol C Tables 4.2.6.8 and 6.1.1.4'
Cd Cd -0.8075 1.2024 'International Tables Vol C Tables 4.2.6.8 and 6.1.1.4'

loop_
_geom_angle_atom_site_label_1
_geom_angle_atom_site_label_2
_geom_angle_atom_site_label_3
_geom_angle
_geom_angle_site_symmetry_1
_geom_angle_site_symmetry_3
O5 Cd1 O3 87.97(13) . 8_556
O5 Cd1 N2 82.54(13) . 4_556
O3 Cd1 N2 148.65(13) 8_556 4_556
O5 Cd1 N1 167.11(14) . .
O3 Cd1 N1 86.95(14) 8_556 .
N2 Cd1 N1 95.77(14) 4_556 .
O5 Cd1 O2 83.12(13) . .
O3 Cd1 O2 86.88(13) 8_556 .
N2 Cd1 O2 121.22(13) 4_556 .
N1 Cd1 O2 108.40(13) . .
O5 Cd1 O1 108.34(14) . .
O3 Cd1 O1 132.56(12) 8_556 .
N2 Cd1 O1 78.69(12) 4_556 .
N1 Cd1 O1 83.71(13) . .
O2 Cd1 O1 53.14(11) . .
O5 Cd1 O4 87.32(14) . 8_556
O3 Cd1 O4 53.95(12) 8_556 8_556
N2 Cd1 O4 95.65(13) 4_556 8_556
N1 Cd1 O4 80.11(13) . 8_556
O2 Cd1 O4 140.01(12) . 8_556
O1 Cd1 O4 162.25(13) . 8_556
O5 Cd1 C18 87.87(14) . 8_556
O3 Cd1 C18 27.10(14) 8_556 8_556
N2 Cd1 C18 122.27(15) 4_556 8_556
N1 Cd1 C18 82.22(14) . 8_556
O2 Cd1 C18 113.74(14) . 8_556
O1 Cd1 C18 155.78(14) . 8_556
O4 Cd1 C18 26.86(14) 8_556 8_556
C13 O1 Cd1 90.8(3) . .
C13 O2 Cd1 94.1(3) . .
C18 O3 Cd1 94.6(3) . 8_455
C18 O4 Cd1 88.6(3) . 8_455
Cd1 O5 H5A 108.3 . .
Cd1 O5 H5B 109.4 . .
H5A O5 H5B 117.0 . .
C2 N1 C1 117.5(4) . .
C2 N1 Cd1 116.6(3) . .
C1 N1 Cd1 125.8(3) . .
C11 N2 C10 116.2(4) . .
C11 N2 Cd1 120.8(3) . 4_546
C10 N2 Cd1 122.3(3) . 4_546
N1 C1 C5 120.9(5) . .
N1 C1 C6 116.6(4) . .
C5 C1 C6 122.5(4) . .
N1 C2 C3 125.1(5) . .
N1 C2 H2 117.5 . .
C3 C2 H2 117.5 . .
C2 C3 C4 117.1(5) . .
C2 C3 H3 121.4 . .
C4 C3 H3 121.4 . .
C5 C4 C3 119.8(5) . .
C5 C4 H4 120.1 . .
C3 C4 H4 120.1 . .
C4 C5 C1 119.5(5) . .
C4 C5 H5 120.3 . .
C1 C5 H5 120.3 . .
C7 C6 C1 125.5(5) . .
C7 C6 H6 117.2 . .
C1 C6 H6 117.2 . .
C6 C7 C8 126.4(5) . .
C6 C7 H7 116.8 . .
C8 C7 H7 116.8 . .
C12 C8 C9 116.2(4) . .
C12 C8 C7 120.3(4) . .
C9 C8 C7 123.5(4) . .
C10 C9 C8 119.9(5) . .
C10 C9 H9 120.0 . .
C8 C9 H9 120.0 . .
N2 C10 C9 123.8(5) . .
N2 C10 H10 118.1 . .
C9 C10 H10 118.1 . .
N2 C11 C12 123.2(4) . .
N2 C11 H11 118.4 . .
C12 C11 H11 118.4 . .
C8 C12 C11 120.6(5) . .
C8 C12 H12 119.7 . .
C11 C12 H12 119.7 . .
O1 C13 O2 121.7(5) . .
O1 C13 C14 119.7(4) . .
O2 C13 C14 118.5(4) . .
C15 C14 C20 119.2(4) . .
C15 C14 C13 118.6(4) . .
C20 C14 C13 122.2(4) . .
C14 C15 C16 120.4(5) . .
C14 C15 H15 119.8 . .
C16 C15 H15 119.8 . .
C17 C16 C15 120.2(5) . .
C17 C16 H16 119.9 . .
C15 C16 H16 119.9 . .
C19 C17 C16 119.1(4) . .
C19 C17 C18 121.2(4) . .
C16 C17 C18 119.6(4) . .
O4 C18 O3 122.8(5) . .
O4 C18 C17 118.7(5) . .
O3 C18 C17 118.5(5) . .
O4 C18 Cd1 64.5(3) . 8_455
O3 C18 Cd1 58.3(2) . 8_455
C17 C18 Cd1 176.4(4) . 8_455
C17 C19 C20 120.7(5) . .
C17 C19 H19 119.6 . .
C20 C19 H19 119.6 . .
C14 C20 C19 120.3(4) . .
C14 C20 H20 119.8 . .
C19 C20 H20 119.8 . .
H6B O6 H6A 114.5 . .
H6A O6 H6B 114.5 . .

loop_
_geom_bond_atom_site_label_1
_geom_bond_atom_site_label_2
_geom_bond_distance
_geom_bond_site_symmetry_2
Cd1 O5 2.316(4) .
Cd1 O3 2.354(3) 8_556
Cd1 N2 2.361(4) 4_556
Cd1 N1 2.384(4) .
Cd1 O2 2.386(3) .
Cd1 O1 2.482(4) .
Cd1 O4 2.489(4) 8_556
Cd1 C18 2.757(5) 8_556
O1 C13 1.224(6) .
O2 C13 1.271(6) .
O3 C18 1.260(6) .
O3 Cd1 2.354(3) 8_455
O4 C18 1.246(6) .
O4 Cd1 2.489(4) 8_455
O5 H5A 0.8502 .
O5 H5B 0.8502 .
N1 C2 1.323(6) .
N1 C1 1.345(6) .
N2 C11 1.337(6) .
N2 C10 1.340(6) .
N2 Cd1 2.361(4) 4_546
C1 C5 1.395(7) .
C1 C6 1.465(7) .
C2 C3 1.363(7) .
C2 H2 0.9300 .
C3 C4 1.375(8) .
C3 H3 0.9300 .
C4 C5 1.358(8) .
C4 H4 0.9300 .
C5 H5 0.9300 .
C6 C7 1.326(7) .
C6 H6 0.9300 .
C7 C8 1.465(7) .
C7 H7 0.9300 .
C8 C12 1.364(7) .
C8 C9 1.402(7) .
C9 C10 1.360(7) .
C9 H9 0.9300 .
C10 H10 0.9300 .
C11 C12 1.380(7) .
C11 H11 0.9300 .
C12 H12 0.9300 .
C13 C14 1.509(7) .
C14 C15 1.380(7) .
C14 C20 1.386(7) .
C15 C16 1.398(7) .
C15 H15 0.9300 .
C16 C17 1.387(7) .
C16 H16 0.9300 .
C17 C19 1.379(7) .
C17 C18 1.509(7) .
C18 Cd1 2.757(5) 8_455
C19 C20 1.389(7) .
C19 H19 0.9300 .
C20 H20 0.9300 .
O6 H6B 0.8500 .
O6 H6A 0.8500 .
O6 H6B 0.8500 .

loop_
_geom_torsion_atom_site_label_1
_geom_torsion_atom_site_label_2
_geom_torsion_atom_site_label_3
_geom_torsion_atom_site_label_4
_geom_torsion
_geom_torsion_site_symmetry_1
O5 Cd1 O1 C13 -63.0(3) .
O3 Cd1 O1 C13 41.7(4) 8_556
N2 Cd1 O1 C13 -141.1(3) 4_556
N1 Cd1 O1 C13 121.7(3) .
O2 Cd1 O1 C13 3.0(3) .
O4 Cd1 O1 C13 146.1(4) 8_556
C18 Cd1 O1 C13 66.9(5) 8_556
O5 Cd1 O2 C13 116.2(3) .
O3 Cd1 O2 C13 -155.5(3) 8_556
N2 Cd1 O2 C13 39.2(3) 4_556
N1 Cd1 O2 C13 -69.8(3) .
O1 Cd1 O2 C13 -2.9(3) .
O4 Cd1 O2 C13 -166.4(3) 8_556
C18 Cd1 O2 C13 -159.2(3) 8_556
O5 Cd1 N1 C2 -53.1(8) .
O3 Cd1 N1 C2 -120.0(4) 8_556
N2 Cd1 N1 C2 28.7(4) 4_556
O2 Cd1 N1 C2 154.3(3) .
O1 Cd1 N1 C2 106.6(4) .
O4 Cd1 N1 C2 -66.1(3) 8_556
C18 Cd1 N1 C2 -93.2(4) 8_556
O5 Cd1 N1 C1 131.7(6) .
O3 Cd1 N1 C1 64.8(4) 8_556
N2 Cd1 N1 C1 -146.5(4) 4_556
O2 Cd1 N1 C1 -20.9(4) .
O1 Cd1 N1 C1 -68.6(4) .
O4 Cd1 N1 C1 118.7(4) 8_556
C18 Cd1 N1 C1 91.6(4) 8_556
C2 N1 C1 C5 2.6(7) .
Cd1 N1 C1 C5 177.8(4) .
C2 N1 C1 C6 -178.3(4) .
Cd1 N1 C1 C6 -3.1(6) .
C1 N1 C2 C3 0.8(8) .
Cd1 N1 C2 C3 -174.8(4) .
N1 C2 C3 C4 -1.8(8) .
C2 C3 C4 C5 -0.7(9) .
C3 C4 C5 C1 3.9(9) .
N1 C1 C5 C4 -5.0(9) .
C6 C1 C5 C4 176.0(6) .
N1 C1 C6 C7 156.2(5) .
C5 C1 C6 C7 -24.6(9) .
C1 C6 C7 C8 -178.2(5) .
C6 C7 C8 C12 176.1(6) .
C6 C7 C8 C9 -4.5(9) .
C12 C8 C9 C10 1.2(8) .
C7 C8 C9 C10 -178.3(6) .
C11 N2 C10 C9 2.1(8) .
Cd1 N2 C10 C9 172.4(4) 4_546
C8 C9 C10 N2 -3.2(9) .
C10 N2 C11 C12 0.9(8) .
Cd1 N2 C11 C12 -169.5(4) 4_546
C9 C8 C12 C11 1.7(8) .
C7 C8 C12 C11 -178.8(5) .
N2 C11 C12 C8 -2.9(9) .
Cd1 O1 C13 O2 -5.4(5) .
Cd1 O1 C13 C14 173.9(4) .
Cd1 O2 C13 O1 5.6(5) .
Cd1 O2 C13 C14 -173.7(4) .
O1 C13 C14 C15 -7.1(7) .
O2 C13 C14 C15 172.2(5) .
O1 C13 C14 C20 173.2(5) .
O2 C13 C14 C20 -7.5(7) .
C20 C14 C15 C16 1.4(8) .
C13 C14 C15 C16 -178.4(5) .
C14 C15 C16 C17 0.4(9) .
C15 C16 C17 C19 -2.9(8) .
C15 C16 C17 C18 179.2(5) .
Cd1 O4 C18 O3 2.1(5) 8_455
Cd1 O4 C18 C17 -178.2(4) 8_455
Cd1 O3 C18 O4 -2.2(5) 8_455
Cd1 O3 C18 C17 178.0(4) 8_455
C19 C17 C18 O4 -13.7(7) .
C16 C17 C18 O4 164.1(5) .
C19 C17 C18 O3 166.1(5) .
C16 C17 C18 O3 -16.1(7) .
C16 C17 C19 C20 3.6(8) .
C18 C17 C19 C20 -178.5(5) .
C15 C14 C20 C19 -0.7(8) .
C13 C14 C20 C19 179.0(5) .
C17 C19 C20 C14 -1.8(8) .
